data_7062102
loop_
_publ_author_name
'Podjed, Nina'
'Modec, Barbara'

_publ_section_title
;
 Amidines from cyclic amines and nitriles in the presence of zinc(ii):
 other nitriles in place of acetonitrile
;
_journal_issue 48
_journal_name_full 'New Journal of Chemistry'
_journal_page_first 23225
_journal_page_last 23238
_journal_paper_doi 10.1039/D2NJ04668G
_journal_volume 46
_journal_year 2022
_chemical_formula_moiety 'C32 H28 N4 O4 Zn'
_chemical_formula_sum 'C32 H28 N4 O4 Zn'
_chemical_formula_weight 597.95
_space_group_crystal_system monoclinic
_space_group_IT_number 15
_space_group_name_Hall '-I 2ya'
_space_group_name_H-M_alt 'I 1 2/a 1'
_atom_sites_solution_hydrogens mixed
_atom_sites_solution_primary dual
_audit_creation_date 2022-10-27
_audit_creation_method
;
Olex2 1.2
(compiled 2018.05.29 svn.r3508 for OlexSys, GUI svn.r5506)
;
_audit_update_record
;
2022-10-28 deposited with the CCDC.	2022-11-18 downloaded from the CCDC.
;
_cell_angle_alpha 90
_cell_angle_beta 95.594(5)
_cell_angle_gamma 90
_cell_formula_units_Z 8
_cell_length_a 16.8851(9)
_cell_length_b 15.2488(6)
_cell_length_c 21.6499(9)
_cell_measurement_reflns_used 5848
_cell_measurement_temperature 150.00(10)
_cell_measurement_theta_max 29.8730
_cell_measurement_theta_min 2.8410
_cell_volume 5547.8(4)
_computing_cell_refinement 'CrysAlisPro 1.171.40.68a (Rigaku OD, 2019)'
_computing_data_collection 'CrysAlisPro 1.171.40.68a (Rigaku OD, 2019)'
_computing_data_reduction 'CrysAlisPro 1.171.40.68a (Rigaku OD, 2019)'
_computing_molecular_graphics 'Olex2 (Dolomanov et al., 2009)'
_computing_publication_material 'Olex2 (Dolomanov et al., 2009)'
_computing_structure_refinement 'ShelXL (Sheldrick, 2015)'
_computing_structure_solution 'ShelXT (Sheldrick, 2015)'
_diffrn_ambient_environment N~2~
_diffrn_ambient_temperature 150.00(10)
_diffrn_detector 'CCD plate'
_diffrn_detector_area_resol_mean 10.4933
_diffrn_detector_type Atlas
_diffrn_measured_fraction_theta_full 0.999
_diffrn_measured_fraction_theta_max 0.871
_diffrn_measurement_details
;
List of Runs (angles in degrees, time in seconds):

  # Type    Start    End  Width  t~exp~   \w     \q     \k     \f   Frames
#--------------------------------------------------------------------------
  1  \w    -37.00  43.00   1.00  140.00    --   14.05 -77.00 150.00   80
  2  \w    -11.00  85.00   1.00  140.00    --   14.05  57.00  90.00   96
  3  \w   -101.00 -66.00   1.00  140.00    --  -14.36 178.00-150.00   35
;
_diffrn_measurement_device 'four-circle diffractometer'
_diffrn_measurement_device_type 'SuperNova, Dual, Cu at home/near, Atlas'
_diffrn_measurement_method '\w scans'
_diffrn_orient_matrix_type 'CrysAlisPro convention (1999,Acta A55,543-557)'
_diffrn_orient_matrix_UB_11 0.0002825000
_diffrn_orient_matrix_UB_12 0.0000447000
_diffrn_orient_matrix_UB_13 -0.0327248000
_diffrn_orient_matrix_UB_21 -0.0402533000
_diffrn_orient_matrix_UB_22 -0.0139640000
_diffrn_orient_matrix_UB_23 -0.0032758000
_diffrn_orient_matrix_UB_31 -0.0126469000
_diffrn_orient_matrix_UB_32 0.0444080000
_diffrn_orient_matrix_UB_33 -0.0009895000
_diffrn_radiation_monochromator mirror
_diffrn_radiation_probe x-ray
_diffrn_radiation_type MoK\a
_diffrn_radiation_wavelength 0.71073
_diffrn_reflns_av_R_equivalents 0.0387
_diffrn_reflns_av_unetI/netI 0.0696
_diffrn_reflns_Laue_measured_fraction_full 0.999
_diffrn_reflns_Laue_measured_fraction_max 0.871
_diffrn_reflns_limit_h_max 22
_diffrn_reflns_limit_h_min -23
_diffrn_reflns_limit_k_max 20
_diffrn_reflns_limit_k_min -20
_diffrn_reflns_limit_l_max 30
_diffrn_reflns_limit_l_min -26
_diffrn_reflns_number 15678
_diffrn_reflns_point_group_measured_fraction_full 0.999
_diffrn_reflns_point_group_measured_fraction_max 0.871
_diffrn_reflns_theta_full 25.242
_diffrn_reflns_theta_max 30.302
_diffrn_reflns_theta_min 2.526
_diffrn_source 'micro-focus sealed X-ray tube'
_diffrn_source_type 'SuperNova (Mo) X-ray Source'
_exptl_absorpt_coefficient_mu 0.931
_exptl_absorpt_correction_T_max 1.00000
_exptl_absorpt_correction_T_min 0.75816
_exptl_absorpt_correction_type multi-scan
_exptl_absorpt_process_details
;
CrysAlisPro 1.171.40.68a (Rigaku Oxford Diffraction, 2019)
Empirical absorption correction using spherical harmonics,
 implemented in SCALE3 ABSPACK scaling algorithm.
;
_exptl_crystal_colour colourless
_exptl_crystal_density_diffrn 1.432
_exptl_crystal_description block
_exptl_crystal_F_000 2480
_exptl_crystal_size_max 0.15
_exptl_crystal_size_mid 0.1
_exptl_crystal_size_min 0.05
_refine_diff_density_max 0.464
_refine_diff_density_min -0.304
_refine_diff_density_rms 0.062
_refine_ls_extinction_method none
_refine_ls_goodness_of_fit_ref 0.976
_refine_ls_hydrogen_treatment mixed
_refine_ls_matrix_type full
_refine_ls_number_parameters 374
_refine_ls_number_reflns 7240
_refine_ls_number_restraints 0
_refine_ls_restrained_S_all 0.976
_refine_ls_R_factor_all 0.0859
_refine_ls_R_factor_gt 0.0442
_refine_ls_shift/su_max 0.001
_refine_ls_shift/su_mean 0.000
_refine_ls_structure_factor_coef Fsqd
_refine_ls_weighting_details 'w=1/[\s^2^(Fo^2^)+(0.0402P)^2^] where P=(Fo^2^+2Fc^2^)/3'
_refine_ls_weighting_scheme calc
_refine_ls_wR_factor_gt 0.0848
_refine_ls_wR_factor_ref 0.0987
_reflns_Friedel_coverage 0.000
_reflns_number_gt 4692
_reflns_number_total 7240
_reflns_threshold_expression 'I > 2\s(I)'
_cod_data_source_file d2nj04668g2.cif
_cod_data_source_block 8b
_cod_depositor_comments 'Adding full bibliography for 7062097--7062109.cif.'
_cod_database_code 7062102
_shelx_shelxl_version_number 2018/3
_shelx_space_group_comment
;
The symmetry employed for this shelxl refinement is uniquely defined
by the following loop, which should always be used as a source of
symmetry information in preference to the above space-group names.
They are only intended as comments.
;
_shelx_estimated_absorpt_t_max 0.955
_shelx_estimated_absorpt_t_min 0.873
_reflns_odcompleteness_completeness 99.82
_reflns_odcompleteness_iscentric 1
_reflns_odcompleteness_theta 27.50
_olex2_refinement_description
;
1. Fixed Uiso
 At 1.2 times of:
  All C(H) groups, All C(H,H) groups
2.a Secondary CH2 refined with riding coordinates:
 C41(H41A,H41B), C42(H42A,H42B), C43(H43A,H43B), C44(H44A,H44B), C45(H45A,H45B)
2.b Aromatic/amide H refined with riding coordinates:
 C11(H11), C12(H12), C13(H13), C14(H14), C16(H16), C17(H17), C21(H21),
 C22(H22), C23(H23), C24(H24), C26(H26), C27(H27), C33(H33), C34(H34), C35(H35),
  C36(H36), C37(H37)
;
_oxdiff_exptl_absorpt_empirical_details
;
Empirical correction (ABSPACK) includes:
- Absorption correction using spherical harmonics
- Frame scaling
;
_oxdiff_exptl_absorpt_empirical_full_max 1.725
_oxdiff_exptl_absorpt_empirical_full_min 0.678

loop_
_space_group_symop_operation_xyz
'x, y, z'
'-x+1/2, y, -z'
'x+1/2, y+1/2, z+1/2'
'-x+1, y+1/2, -z+1/2'
'-x, -y, -z'
'x-1/2, -y, z'
'-x+1/2, -y+1/2, -z+1/2'
'x, -y+1/2, z+1/2'

loop_
_atom_site_label
_atom_site_type_symbol
_atom_site_fract_x
_atom_site_fract_y
_atom_site_fract_z
_atom_site_U_iso_or_equiv
_atom_site_adp_type
_atom_site_occupancy
_atom_site_site_symmetry_order
_atom_site_calc_flag
_atom_site_refinement_flags_posn
_atom_site_refinement_flags_adp
_atom_site_refinement_flags_occupancy
_atom_site_disorder_assembly
_atom_site_disorder_group
Zn1 Zn 0.53170(2) 0.36030(2) 0.23936(2) 0.03021(9) Uani 1 1 d . . . . .
O1 O 0.48487(9) 0.24244(10) 0.25208(7) 0.0333(4) Uani 1 1 d . . . . .
O2 O 0.59290(9) 0.39697(10) 0.16937(7) 0.0324(4) Uani 1 1 d . . . . .
O11 O 0.51152(10) 0.10640(11) 0.28699(7) 0.0383(4) Uani 1 1 d . . . . .
O22 O 0.58448(10) 0.43747(10) 0.06982(7) 0.0353(4) Uani 1 1 d . . . . .
N1 N 0.63364(11) 0.29368(13) 0.28664(8) 0.0314(5) Uani 1 1 d . . . . .
N2 N 0.43565(11) 0.39477(12) 0.16814(8) 0.0288(4) Uani 1 1 d . . . . .
N3 N 0.52260(12) 0.45902(14) 0.29915(9) 0.0319(5) Uani 1 1 d . . . . .
H3 H 0.5160(15) 0.5079(15) 0.2822(11) 0.034(7) Uiso 1 1 d . . . . .
N4 N 0.57399(12) 0.53855(14) 0.38737(8) 0.0399(5) Uani 1 1 d . . . . .
C10 C 0.70777(14) 0.32428(16) 0.30726(10) 0.0329(6) Uani 1 1 d . . . . .
C11 C 0.72837(15) 0.41087(18) 0.29385(11) 0.0414(6) Uani 1 1 d . . . . .
H11 H 0.692623 0.446114 0.269706 0.050 Uiso 1 1 calc R . . . .
C12 C 0.80108(16) 0.44349(19) 0.31630(12) 0.0490(7) Uani 1 1 d . . . . .
H12 H 0.814281 0.501186 0.307869 0.059 Uiso 1 1 calc R . . . .
C13 C 0.85614(16) 0.3899(2) 0.35223(12) 0.0498(7) Uani 1 1 d . . . . .
H13 H 0.905233 0.412689 0.367572 0.060 Uiso 1 1 calc R . . . .
C14 C 0.83813(15) 0.3060(2) 0.36443(11) 0.0452(7) Uani 1 1 d . . . . .
H14 H 0.875513 0.271245 0.387363 0.054 Uiso 1 1 calc R . . . .
C15 C 0.76344(15) 0.26999(18) 0.34299(10) 0.0373(6) Uani 1 1 d . . . . .
C16 C 0.74091(16) 0.18327(18) 0.35499(11) 0.0439(7) Uani 1 1 d . . . . .
H16 H 0.776472 0.145922 0.377479 0.053 Uiso 1 1 calc R . . . .
C17 C 0.66758(16) 0.15421(17) 0.33383(11) 0.0409(6) Uani 1 1 d . . . . .
H17 H 0.652405 0.096858 0.341306 0.049 Uiso 1 1 calc R . . . .
C18 C 0.61452(14) 0.21223(16) 0.30027(10) 0.0319(5) Uani 1 1 d . . . . .
C19 C 0.53019(14) 0.18327(16) 0.27847(10) 0.0317(5) Uani 1 1 d . . . . .
C20 C 0.35430(14) 0.39429(16) 0.17021(10) 0.0320(5) Uani 1 1 d . . . . .
C21 C 0.32157(15) 0.35902(16) 0.22173(11) 0.0382(6) Uani 1 1 d . . . . .
H21 H 0.354971 0.335423 0.254220 0.046 Uiso 1 1 calc R . . . .
C22 C 0.24139(16) 0.35884(18) 0.22487(12) 0.0462(7) Uani 1 1 d . . . . .
H22 H 0.220411 0.335083 0.259335 0.055 Uiso 1 1 calc R . . . .
C23 C 0.18998(16) 0.3947(2) 0.17584(13) 0.0535(8) Uani 1 1 d . . . . .
H23 H 0.135331 0.395450 0.178437 0.064 Uiso 1 1 calc R . . . .
C24 C 0.22012(16) 0.4279(2) 0.12523(13) 0.0534(8) Uani 1 1 d . . . . .
H24 H 0.185726 0.450939 0.093134 0.064 Uiso 1 1 calc R . . . .
C25 C 0.30306(15) 0.42831(17) 0.12010(11) 0.0409(6) Uani 1 1 d . . . . .
C26 C 0.33817(17) 0.46167(18) 0.06875(11) 0.0477(7) Uani 1 1 d . . . . .
H26 H 0.306142 0.486067 0.035788 0.057 Uiso 1 1 calc R . . . .
C27 C 0.41782(15) 0.45877(16) 0.06662(11) 0.0383(6) Uani 1 1 d . . . . .
H27 H 0.440803 0.478669 0.031886 0.046 Uiso 1 1 calc R . . . .
C28 C 0.46513(14) 0.42493(14) 0.11817(10) 0.0281(5) Uani 1 1 d . . . . .
C29 C 0.55526(14) 0.42048(14) 0.11800(10) 0.0290(5) Uani 1 1 d . . . . .
C31 C 0.54614(14) 0.46410(16) 0.35827(10) 0.0335(6) Uani 1 1 d . . . . .
C32 C 0.54610(16) 0.38171(17) 0.39547(10) 0.0389(6) Uani 1 1 d . . . . .
C33 C 0.61328(19) 0.3566(2) 0.43438(11) 0.0575(9) Uani 1 1 d . . . . .
H33 H 0.658019 0.392448 0.438731 0.069 Uiso 1 1 calc R . . . .
C34 C 0.6128(3) 0.2787(3) 0.46610(13) 0.0823(13) Uani 1 1 d . . . . .
H34 H 0.657611 0.262270 0.491893 0.099 Uiso 1 1 calc R . . . .
C35 C 0.5477(3) 0.2245(2) 0.46062(15) 0.0834(14) Uani 1 1 d . . . . .
H35 H 0.548322 0.172036 0.482592 0.100 Uiso 1 1 calc R . . . .
C36 C 0.4811(2) 0.24856(19) 0.42207(13) 0.0652(10) Uani 1 1 d . . . . .
H36 H 0.436607 0.212246 0.417753 0.078 Uiso 1 1 calc R . . . .
C37 C 0.48097(19) 0.32767(17) 0.38972(11) 0.0450(7) Uani 1 1 d . . . . .
H37 H 0.436122 0.343943 0.363904 0.054 Uiso 1 1 calc R . . . .
C41 C 0.58915(18) 0.61734(18) 0.35227(12) 0.0519(8) Uani 1 1 d . . . . .
H41A H 0.542897 0.655325 0.350369 0.062 Uiso 1 1 calc R . . . .
H41B H 0.598078 0.601238 0.310159 0.062 Uiso 1 1 calc R . . . .
C42 C 0.66100(19) 0.6662(2) 0.38199(13) 0.0631(9) Uani 1 1 d . . . . .
H42A H 0.708290 0.630587 0.380089 0.076 Uiso 1 1 calc R . . . .
H42B H 0.668056 0.720101 0.359339 0.076 Uiso 1 1 calc R . . . .
C43 C 0.6504(2) 0.6874(2) 0.44889(13) 0.0682(10) Uani 1 1 d . . . . .
H43A H 0.697515 0.716919 0.467934 0.082 Uiso 1 1 calc R . . . .
H43B H 0.605316 0.726404 0.450762 0.082 Uiso 1 1 calc R . . . .
C44 C 0.63678(18) 0.6039(2) 0.48370(12) 0.0608(9) Uani 1 1 d . . . . .
H44A H 0.683550 0.566888 0.484343 0.073 Uiso 1 1 calc R . . . .
H44B H 0.628144 0.617804 0.526257 0.073 Uiso 1 1 calc R . . . .
C45 C 0.56564(16) 0.55566(18) 0.45325(11) 0.0440(7) Uani 1 1 d . . . . .
H45A H 0.559687 0.500443 0.474557 0.053 Uiso 1 1 calc R . . . .
H45B H 0.518057 0.590208 0.456787 0.053 Uiso 1 1 calc R . . . .

loop_
_atom_site_aniso_label
_atom_site_aniso_U_11
_atom_site_aniso_U_22
_atom_site_aniso_U_33
_atom_site_aniso_U_23
_atom_site_aniso_U_13
_atom_site_aniso_U_12
Zn1 0.02707(15) 0.04050(17) 0.02304(13) 0.00715(12) 0.00227(11) 0.00884(13)
O1 0.0281(9) 0.0376(9) 0.0335(8) 0.0068(7) -0.0003(7) 0.0100(7)
O2 0.0256(9) 0.0470(10) 0.0251(8) 0.0091(7) 0.0046(7) 0.0131(7)
O11 0.0443(11) 0.0358(10) 0.0340(9) 0.0016(8) -0.0009(8) 0.0111(8)
O22 0.0332(10) 0.0505(10) 0.0224(8) 0.0033(7) 0.0038(7) -0.0063(8)
N1 0.0275(11) 0.0447(12) 0.0222(9) 0.0037(9) 0.0038(8) 0.0113(9)
N2 0.0276(11) 0.0340(10) 0.0249(9) 0.0046(8) 0.0030(8) 0.0101(9)
N3 0.0287(11) 0.0385(12) 0.0279(10) 0.0067(9) -0.0009(9) 0.0051(9)
N4 0.0370(13) 0.0610(14) 0.0219(10) 0.0027(10) 0.0036(9) -0.0108(11)
C10 0.0283(13) 0.0504(15) 0.0204(11) 0.0034(10) 0.0056(10) 0.0115(11)
C11 0.0314(14) 0.0616(17) 0.0308(13) 0.0095(12) 0.0014(11) 0.0070(13)
C12 0.0349(16) 0.0664(19) 0.0454(16) 0.0076(14) 0.0017(13) 0.0001(13)
C13 0.0283(15) 0.081(2) 0.0389(15) 0.0012(15) -0.0016(12) 0.0057(14)
C14 0.0304(15) 0.072(2) 0.0331(13) 0.0012(13) 0.0009(12) 0.0205(14)
C15 0.0277(13) 0.0591(17) 0.0253(11) -0.0014(11) 0.0043(10) 0.0175(12)
C16 0.0361(16) 0.0611(18) 0.0344(14) 0.0034(13) 0.0018(12) 0.0259(14)
C17 0.0385(15) 0.0479(16) 0.0369(13) 0.0055(12) 0.0060(12) 0.0227(12)
C18 0.0302(13) 0.0453(14) 0.0210(11) -0.0002(10) 0.0068(10) 0.0168(11)
C19 0.0348(14) 0.0406(15) 0.0203(11) -0.0021(10) 0.0052(10) 0.0121(11)
C20 0.0260(13) 0.0421(14) 0.0283(12) 0.0020(10) 0.0045(10) 0.0120(11)
C21 0.0325(14) 0.0511(15) 0.0311(12) 0.0047(12) 0.0040(11) 0.0112(12)
C22 0.0382(16) 0.0607(17) 0.0423(14) 0.0062(13) 0.0173(13) 0.0099(14)
C23 0.0275(15) 0.082(2) 0.0525(17) 0.0011(16) 0.0099(13) 0.0176(14)
C24 0.0300(15) 0.085(2) 0.0444(16) 0.0053(15) 0.0016(13) 0.0228(15)
C25 0.0311(14) 0.0589(17) 0.0327(13) 0.0045(12) 0.0028(11) 0.0181(12)
C26 0.0407(17) 0.0710(19) 0.0298(13) 0.0111(13) -0.0043(12) 0.0211(14)
C27 0.0364(15) 0.0527(16) 0.0255(12) 0.0089(11) 0.0024(11) 0.0083(12)
C28 0.0283(13) 0.0346(13) 0.0212(10) 0.0027(9) 0.0012(10) 0.0069(10)
C29 0.0338(14) 0.0274(12) 0.0256(11) 0.0005(10) 0.0019(11) 0.0022(10)
C31 0.0211(12) 0.0523(16) 0.0276(12) 0.0040(11) 0.0056(10) 0.0039(11)
C32 0.0442(16) 0.0525(16) 0.0219(11) 0.0053(11) 0.0129(11) 0.0194(13)
C33 0.061(2) 0.087(2) 0.0266(13) 0.0071(15) 0.0107(13) 0.0388(18)
C34 0.114(4) 0.107(3) 0.0282(15) 0.0173(19) 0.0169(19) 0.077(3)
C35 0.158(5) 0.061(2) 0.0370(17) 0.0171(16) 0.040(2) 0.054(3)
C36 0.113(3) 0.0455(18) 0.0424(16) 0.0017(14) 0.0335(18) 0.0120(18)
C37 0.066(2) 0.0418(15) 0.0297(13) 0.0052(11) 0.0178(13) 0.0101(14)
C41 0.0579(19) 0.0672(19) 0.0297(13) 0.0010(13) 0.0002(13) -0.0263(15)
C42 0.058(2) 0.088(2) 0.0436(16) -0.0015(16) 0.0052(15) -0.0319(17)
C43 0.068(2) 0.093(2) 0.0420(16) -0.0091(17) -0.0056(16) -0.0331(19)
C44 0.0454(18) 0.105(3) 0.0306(14) -0.0128(16) -0.0021(13) -0.0024(18)
C45 0.0341(15) 0.0673(18) 0.0317(13) -0.0017(12) 0.0078(12) 0.0014(13)

loop_
_atom_type_symbol
_atom_type_description
_atom_type_scat_dispersion_real
_atom_type_scat_dispersion_imag
_atom_type_scat_source
C C 0.0033 0.0016 'International Tables Vol C Tables 4.2.6.8 and 6.1.1.4'
H H 0.0000 0.0000 'International Tables Vol C Tables 4.2.6.8 and 6.1.1.4'
N N 0.0061 0.0033 'International Tables Vol C Tables 4.2.6.8 and 6.1.1.4'
O O 0.0106 0.0060 'International Tables Vol C Tables 4.2.6.8 and 6.1.1.4'
Zn Zn 0.2839 1.4301 'International Tables Vol C Tables 4.2.6.8 and 6.1.1.4'

loop_
_geom_angle_atom_site_label_1
_geom_angle_atom_site_label_2
_geom_angle_atom_site_label_3
_geom_angle
_geom_angle_site_symmetry_1
_geom_angle_site_symmetry_3
_geom_angle_publ_flag
O1 Zn1 O2 126.82(7) . . ?
O1 Zn1 N1 79.61(7) . . ?
O1 Zn1 N2 92.13(6) . . ?
O1 Zn1 N3 122.17(8) . . ?
O2 Zn1 N1 92.50(7) . . ?
O2 Zn1 N2 78.51(7) . . ?
O2 Zn1 N3 111.01(8) . . ?
N1 Zn1 N2 160.79(7) . . ?
N3 Zn1 N1 98.90(7) . . ?
N3 Zn1 N2 100.17(7) . . ?
C19 O1 Zn1 117.97(15) . . ?
C29 O2 Zn1 119.29(15) . . ?
C10 N1 Zn1 130.75(16) . . ?
C18 N1 Zn1 110.20(15) . . ?
C18 N1 C10 118.82(19) . . ?
C20 N2 Zn1 130.36(15) . . ?
C28 N2 Zn1 110.42(15) . . ?
C28 N2 C20 119.09(18) . . ?
C31 N3 Zn1 130.08(17) . . ?
C31 N4 C41 121.12(19) . . ?
C31 N4 C45 122.4(2) . . ?
C41 N4 C45 113.4(2) . . ?
N1 C10 C11 119.4(2) . . ?
N1 C10 C15 120.9(2) . . ?
C11 C10 C15 119.7(2) . . ?
C12 C11 C10 120.0(2) . . ?
C11 C12 C13 120.3(3) . . ?
C14 C13 C12 120.6(3) . . ?
C13 C14 C15 121.1(2) . . ?
C14 C15 C10 118.3(3) . . ?
C16 C15 C10 118.1(2) . . ?
C16 C15 C14 123.6(2) . . ?
C17 C16 C15 120.0(2) . . ?
C16 C17 C18 119.0(3) . . ?
N1 C18 C17 123.2(2) . . ?
N1 C18 C19 116.39(19) . . ?
C17 C18 C19 120.4(2) . . ?
O1 C19 C18 115.7(2) . . ?
O11 C19 O1 125.9(2) . . ?
O11 C19 C18 118.37(19) . . ?
N2 C20 C21 120.0(2) . . ?
N2 C20 C25 120.6(2) . . ?
C21 C20 C25 119.4(2) . . ?
C22 C21 C20 120.8(2) . . ?
C21 C22 C23 120.1(3) . . ?
C24 C23 C22 120.1(3) . . ?
C23 C24 C25 121.3(2) . . ?
C24 C25 C20 118.2(2) . . ?
C26 C25 C20 117.7(2) . . ?
C26 C25 C24 124.1(2) . . ?
C27 C26 C25 120.9(2) . . ?
C26 C27 C28 118.4(2) . . ?
N2 C28 C27 123.3(2) . . ?
N2 C28 C29 116.37(18) . . ?
C27 C28 C29 120.3(2) . . ?
O2 C29 C28 115.0(2) . . ?
O22 C29 O2 126.4(2) . . ?
O22 C29 C28 118.57(19) . . ?
N3 C31 N4 124.2(2) . . ?
N3 C31 C32 117.6(2) . . ?
N4 C31 C32 118.1(2) . . ?
C33 C32 C31 120.8(3) . . ?
C37 C32 C31 120.0(2) . . ?
C37 C32 C33 119.1(3) . . ?
C34 C33 C32 119.6(3) . . ?
C35 C34 C33 121.5(3) . . ?
C34 C35 C36 119.4(3) . . ?
C35 C36 C37 119.6(3) . . ?
C32 C37 C36 120.9(3) . . ?
N4 C41 C42 111.0(2) . . ?
C43 C42 C41 110.4(3) . . ?
C44 C43 C42 109.7(3) . . ?
C45 C44 C43 110.4(2) . . ?
N4 C45 C44 111.3(2) . . ?

loop_
_geom_bond_atom_site_label_1
_geom_bond_atom_site_label_2
_geom_bond_distance
_geom_bond_site_symmetry_2
_geom_bond_publ_flag
Zn1 O1 1.9934(16) . ?
Zn1 O2 1.9955(16) . ?
Zn1 N1 2.1678(17) . ?
Zn1 N2 2.1902(17) . ?
Zn1 N3 2.001(2) . ?
O1 C19 1.281(3) . ?
O2 C29 1.277(2) . ?
O11 C19 1.232(3) . ?
O22 C29 1.224(3) . ?
N1 C10 1.369(3) . ?
N1 C18 1.324(3) . ?
N2 C20 1.379(3) . ?
N2 C28 1.317(3) . ?
N3 C31 1.305(3) . ?
N4 C31 1.360(3) . ?
N4 C41 1.458(3) . ?
N4 C45 1.470(3) . ?
C10 C11 1.403(4) . ?
C10 C15 1.423(3) . ?
C11 C12 1.369(3) . ?
C12 C13 1.413(4) . ?
C13 C14 1.346(4) . ?
C14 C15 1.412(4) . ?
C15 C16 1.407(4) . ?
C16 C17 1.352(4) . ?
C17 C18 1.409(3) . ?
C18 C19 1.521(3) . ?
C20 C21 1.400(3) . ?
C20 C25 1.418(3) . ?
C21 C22 1.362(3) . ?
C22 C23 1.414(4) . ?
C23 C24 1.351(4) . ?
C24 C25 1.416(4) . ?
C25 C26 1.405(4) . ?
C26 C27 1.351(4) . ?
C27 C28 1.406(3) . ?
C28 C29 1.524(3) . ?
C31 C32 1.492(3) . ?
C32 C33 1.399(3) . ?
C32 C37 1.370(4) . ?
C33 C34 1.373(5) . ?
C34 C35 1.371(5) . ?
C35 C36 1.384(5) . ?
C36 C37 1.395(4) . ?
C41 C42 1.513(4) . ?
C42 C43 1.512(4) . ?
C43 C44 1.508(4) . ?
C44 C45 1.505(4) . ?

loop_
_geom_hbond_atom_site_label_D
_geom_hbond_atom_site_label_H
_geom_hbond_atom_site_label_A
_geom_hbond_distance_DH
_geom_hbond_distance_HA
_geom_hbond_distance_DA
_geom_hbond_angle_DHA
_geom_hbond_site_symmetry_A
_geom_hbond_publ_flag
N3 H3 O11 0.83(2) 2.14(2) 2.941(3) 161(2) 4 yes
